data_1509261
loop_
_publ_author_name
'Enrique Colacio'
'Jos\'e Ruiz'
'J. de Dios L\'opez-Gonz\'alez'
'Juan M. Salas'
'Marc J. Olivier'
'Miguel Quir\'os'
'Andr\'e L. Beauchamp'

_publ_section_title
;
 Thermal Behavior and Crystal Structure of
 Dichloro[6-amino-1,3-dimethyl-5-(2-chlorophenylazo)uracilato]gold(III)
;
_journal_name_full 'Inorganica Chimica Acta'
_journal_page_first 151
_journal_page_last 156
_journal_paper_doi 10.1016/S0020-1693(00)80425-9
_journal_volume 171
_journal_year 1990
_chemical_formula_moiety
;
C12 H11 Au1 Cl3 N5 O2
;
_chemical_formula_sum 'C12 H11 Au Cl3 N5 O2'
_chemical_name_systematic
;
Dichloro-(6-amino-1,3-dimethyl-5-(2-chlorophenylazo)uracilato-N,N')-gold(iii)
;
_space_group_IT_number 14
_symmetry_cell_setting monoclinic
_symmetry_Int_Tables_number 14
_symmetry_space_group_name_Hall '-P 2ybc'
_symmetry_space_group_name_H-M 'P 1 21/c 1'
_audit_creation_date 1991-07-10
_cell_angle_alpha 90
_cell_angle_beta 121.46(3)
_cell_angle_gamma 90
_cell_formula_units_Z 4
_cell_length_a 11.896(6)
_cell_length_b 12.331(5)
_cell_length_c 13.501(4)
_cell_volume 1689.3(13)
_exptl_crystal_colour red
_exptl_crystal_density_diffrn 2.203
_refine_ls_R_factor_gt 0.038
_cod_data_source_file mq90_2.cif
_cod_data_source_block audiazo
_cod_original_cell_volume 1689.338
_cod_original_sg_symbol_H-M 'P 21/c'
_cod_original_formula_sum 'C12 H11 Au1 Cl3 N5 O2'
_cod_database_code 1509261

loop_
_symmetry_equiv_pos_site_id
_symmetry_equiv_pos_as_xyz
1 x,y,z
2 -x,1/2+y,1/2-z
3 -x,-y,-z
4 x,-1/2-y,-1/2+z

loop_
_atom_site_label
_atom_site_type_symbol
_atom_site_fract_x
_atom_site_fract_y
_atom_site_fract_z
_atom_site_U_iso_or_equiv
Au Au 0.12396(4) 0.12293(4) 0.04874(4) 0.036
Cl1 Cl 0.2788(3) 0.0804(3) 0.2355(3) 0.053
Cl2 Cl 0.0202(4) 0.2334(3) 0.1140(3) 0.059
Cl3 Cl 0.4241(3) 0.1910(3) 0.0821(3) 0.062
O2 O -0.3117(9) 0.1037(8) -0.4977(8) 0.079
O4 O 0.0598(8) -0.0961(7) -0.3305(7) 0.059
N1 N -0.1655(8) 0.1323(7) -0.3063(7) 0.040
N3 N -0.1288(9) -0.0011(7) -0.4127(8) 0.043
N6 N -0.0197(9) 0.1616(7) -0.1115(7) 0.042
N7 N 0.1505(8) -0.0034(6) -0.1253(7) 0.033
N8 N 0.2048(8) 0.0281(6) -0.0208(7) 0.033
C1 C -0.2598(12) 0.2096(10) -0.3044(11) 0.053
H1A H -0.34300 0.20400 -0.37500 0.082
H1B H -0.27100 0.19300 -0.24100 0.082
H1C H -0.22700 0.28100 -0.29600 0.082
C2 C -0.2055(12) 0.0781(9) -0.4113(10) 0.049
C3 C -0.1762(16) -0.0577(11) -0.5223(11) 0.076
H3A H -0.26400 -0.03700 -0.57600 0.082
H3B H -0.12200 -0.04000 -0.55200 0.082
H3C H -0.17300 -0.13400 -0.51000 0.082
C4 C -0.0076(11) -0.0302(9) -0.3203(9) 0.044
C5 C 0.0305(10) 0.0268(8) -0.2110(9) 0.032
C6 C -0.0529(10) 0.1073(8) -0.2083(9) 0.036
H6 H -0.06900 0.22500 -0.12000 0.082
C9 C 0.3347(11) -0.0153(9) 0.0519(9) 0.037
C10 C 0.4469(12) 0.0516(10) 0.1032(9) 0.049
C11 C 0.5718(12) 0.0094(11) 0.1667(10) 0.057
H11 H 0.64700 0.05600 0.20100 0.082
C12 C 0.5860(12) -0.1012(12) 0.1791(11) 0.066
H12 H 0.67200 -0.13100 0.22100 0.082
C13 C 0.4803(13) -0.1687(10) 0.1327(10) 0.054
H13 H 0.49400 -0.24500 0.14500 0.082
C14 C 0.3527(11) -0.1278(10) 0.0672(9) 0.046
H14 H 0.27900 -0.17500 0.03400 0.082

loop_
_atom_type_symbol
_atom_type_radius_bond
C 0.68
H 0.23
Au 1.50
Cl 0.99
N 0.68
O 0.68
